data_1532618
loop_
_publ_author_name
'Coste, S.'
'Kanatzidis, M.G.'
'Hanko, J.'
'Bujoli-Doeuff, M.'
'Evain, M.'
'Louarn, G.'
'Jobic, S.'
'Brec, R.'
'Alonso, B.'

_publ_section_title
;
 Na Pd P S4 and Rb Pd P S4: systems with infinite straight (1 infty)(Pd P
 S4)(-) chains soluble in polar solvents and the structure of cubic Rb Pd
 P S4 (Rb0.33 P0.4 S2.23 Ox)
;
_journal_name_full 'Journal of Solid State Chemistry'
_journal_page_first 133
_journal_page_last 145
_journal_volume 175
_journal_year 2003
_chemical_formula_sum 'Na P Pd S4'
_chemical_name_systematic 'Na Pd (P S4)'
_space_group_IT_number 140
_symmetry_space_group_name_Hall '-I 4 2c'
_symmetry_space_group_name_H-M 'I 4/m c m'
_cell_angle_alpha 90
_cell_angle_beta 90
_cell_angle_gamma 90
_cell_formula_units_Z 4
_cell_length_a 7.3074
_cell_length_b 7.3074
_cell_length_c 12.2308
_cell_volume 653.101
_citation_journal_id_ASTM JSSCBI
_cod_data_source_file Coste_JSSCBI_2003_162.cif
_cod_data_source_block Na1P1Pd1S4
_cod_original_cell_volume 653.1014
_cod_original_formula_sum 'Na1 P1 Pd1 S4'
_cod_database_code 1532618

loop_
_symmetry_equiv_pos_as_xyz
x,y,z
-y,x,z
-x,-y,z
y,-x,z
x,-y,-z+1/2
y,x,-z+1/2
-x,y,-z+1/2
-y,-x,-z+1/2
-x,-y,-z
y,-x,-z
x,y,-z
-y,x,-z
-x,y,z-1/2
-y,-x,z-1/2
x,-y,z-1/2
y,x,z-1/2
x+1/2,y+1/2,z+1/2
-y+1/2,x+1/2,z+1/2
-x+1/2,-y+1/2,z+1/2
y+1/2,-x+1/2,z+1/2
x+1/2,-y+1/2,-z+1
y+1/2,x+1/2,-z+1
-x+1/2,y+1/2,-z+1
-y+1/2,-x+1/2,-z+1
-x+1/2,-y+1/2,-z+1/2
y+1/2,-x+1/2,-z+1/2
x+1/2,y+1/2,-z+1/2
-y+1/2,x+1/2,-z+1/2
-x+1/2,y+1/2,z
-y+1/2,-x+1/2,z
x+1/2,-y+1/2,z
y+1/2,x+1/2,z

loop_
_atom_site_label
_atom_site_type_symbol
_atom_site_fract_x
_atom_site_fract_y
_atom_site_fract_z
_atom_site_occupancy
_atom_site_U_iso_or_equiv
S1 S-2 0.34962 0.15038 0.14138 1 0.0
Pd1 Pd+2 0.5 0 0 1 0.0
P1 P+5 0.5 0 0.25 1 0.0
Na1 Na+1 0 0 0.25 1 0.0
